data_7046220
loop_
_publ_author_name
'Berezin, Alexey S.'
'Samsonenko, Denis G.'
'Brel, Valery K.'
'Artem'ev, Alexander V.'

_publ_section_title
;
 &quot;Two-in-one&quot; organic-inorganic hybrid Mn<sup>II</sup> complexes
 exhibiting dual-emissive phosphorescence.
;
_journal_issue 21
_journal_name_full 'Dalton transactions (Cambridge, England : 2003)'
_journal_page_first 7306
_journal_page_last 7315
_journal_paper_doi 10.1039/c8dt01041b
_journal_volume 47
_journal_year 2018
_chemical_formula_sum 'C89.5 H80.25 Br4 Mn2 N2.75 O6 P6'
_chemical_formula_weight 1905.65
_space_group_crystal_system monoclinic
_space_group_IT_number 14
_space_group_name_Hall '-P 2ybc'
_space_group_name_H-M_alt 'P 1 21/c 1'
_symmetry_space_group_name_Hall '-P 2ybc'
_symmetry_space_group_name_H-M 'P 1 21/c 1'
_atom_sites_solution_hydrogens geom
_atom_sites_solution_primary direct
_atom_sites_solution_secondary difmap
_audit_creation_method SHELXL-2014/7
_audit_update_record
;
2017-09-25 deposited with the CCDC.
2018-05-02 downloaded from the CCDC.
;
_cell_angle_alpha 90
_cell_angle_beta 100.5034(18)
_cell_angle_gamma 90
_cell_formula_units_Z 4
_cell_length_a 14.9083(3)
_cell_length_b 28.8164(5)
_cell_length_c 22.3826(4)
_cell_measurement_reflns_used 11692
_cell_measurement_temperature 130(2)
_cell_measurement_theta_max 27.87
_cell_measurement_theta_min 3.49
_cell_volume 9454.5(3)
_computing_cell_refinement 'CrysAlisPro 1.171.38.41 (Rigaku OD, 2015)'
_computing_data_collection 'CrysAlisPro 1.171.38.41 (Rigaku OD, 2015)'
_computing_data_reduction 'CrysAlisPro 1.171.38.41 (Rigaku OD, 2015)'
_computing_molecular_graphics 'ShelXle (H\"ubschle, 2011)'
_computing_publication_material 'CIFTAB-2014 (Sheldrick, 2015)'
_computing_structure_refinement 'SHELXL-2014 (Sheldrick, 2015)'
_computing_structure_solution 'SHELXT-2014 (Sheldrick, 2015)'
_diffrn_ambient_temperature 130(2)
_diffrn_detector 'CCD plate'
_diffrn_detector_area_resol_mean 10.6168
_diffrn_detector_type AtlasS2
_diffrn_measured_fraction_theta_full 0.988
_diffrn_measured_fraction_theta_max 0.973
_diffrn_measurement_device 'four-circle diffractometer'
_diffrn_measurement_device_type 'New Xcalibur, AtlasS2'
_diffrn_measurement_method '\w scans'
_diffrn_radiation_monochromator graphite
_diffrn_radiation_probe x-ray
_diffrn_radiation_source 'fine-focus sealed tube'
_diffrn_radiation_type MoK\a
_diffrn_radiation_wavelength 0.71073
_diffrn_reflns_av_R_equivalents 0.0248
_diffrn_reflns_av_unetI/netI 0.0391
_diffrn_reflns_Laue_measured_fraction_full 0.988
_diffrn_reflns_Laue_measured_fraction_max 0.973
_diffrn_reflns_limit_h_max 14
_diffrn_reflns_limit_h_min -18
_diffrn_reflns_limit_k_max 27
_diffrn_reflns_limit_k_min -35
_diffrn_reflns_limit_l_max 27
_diffrn_reflns_limit_l_min -27
_diffrn_reflns_number 41704
_diffrn_reflns_point_group_measured_fraction_full 0.988
_diffrn_reflns_point_group_measured_fraction_max 0.973
_diffrn_reflns_theta_full 25.500
_diffrn_reflns_theta_max 26.022
_diffrn_reflns_theta_min 3.358
_diffrn_source 'sealed X-ray tube'
_exptl_absorpt_coefficient_mu 2.108
_exptl_absorpt_correction_T_max 1.00000
_exptl_absorpt_correction_T_min 0.75540
_exptl_absorpt_correction_type multi-scan
_exptl_absorpt_process_details
;
CrysAlisPro 1.171.38.41 (Rigaku Oxford Diffraction, 2015)
Empirical absorption correction using spherical harmonics,
implemented in SCALE3 ABSPACK scaling algorithm.
;
_exptl_crystal_colour colorless
_exptl_crystal_density_diffrn 1.339
_exptl_crystal_description block
_exptl_crystal_F_000 3858
_exptl_crystal_size_max 0.51
_exptl_crystal_size_mid 0.42
_exptl_crystal_size_min 0.17
_refine_diff_density_max 2.235
_refine_diff_density_min -1.583
_refine_diff_density_rms 0.121
_refine_ls_extinction_method none
_refine_ls_goodness_of_fit_ref 1.043
_refine_ls_hydrogen_treatment constr
_refine_ls_matrix_type full
_refine_ls_number_parameters 1081
_refine_ls_number_reflns 18117
_refine_ls_number_restraints 1131
_refine_ls_restrained_S_all 1.103
_refine_ls_R_factor_all 0.0851
_refine_ls_R_factor_gt 0.0660
_refine_ls_shift/su_max 0.001
_refine_ls_shift/su_mean 0.000
_refine_ls_structure_factor_coef Fsqd
_refine_ls_weighting_details 'w=1/[\s^2^(Fo^2^)+(0.1145P)^2^+28.9400P] where P=(Fo^2^+2Fc^2^)/3'
_refine_ls_weighting_scheme calc
_refine_ls_wR_factor_gt 0.1901
_refine_ls_wR_factor_ref 0.2061
_reflns_Friedel_coverage 0.000
_reflns_number_gt 14271
_reflns_number_total 18117
_reflns_threshold_expression >2\s(I)
_cod_data_source_file c8dt01041b2.cif
_cod_data_source_block an-8
_cod_depositor_comments 'Adding full bibliography for 7046219--7046222.cif.'
_cod_original_formula_sum 'C89.50 H80.25 Br4 Mn2 N2.75 O6 P6'
_cod_database_code 7046220
_shelx_shelxl_version_number 2014/7
_shelx_space_group_comment
;
The symmetry employed for this shelxl refinement is uniquely defined
by the following loop, which should always be used as a source of
symmetry information in preference to the above space-group names.
They are only intended as comments.
;
_shelx_estimated_absorpt_t_min 0.413
_shelx_estimated_absorpt_t_max 0.716

loop_
_space_group_symop_operation_xyz
'x, y, z'
'-x, y+1/2, -z+1/2'
'-x, -y, -z'
'x, -y-1/2, z-1/2'

loop_
_atom_site_label
_atom_site_type_symbol
_atom_site_fract_x
_atom_site_fract_y
_atom_site_fract_z
_atom_site_U_iso_or_equiv
_atom_site_adp_type
_atom_site_occupancy
_atom_site_site_symmetry_order
_atom_site_calc_flag
_atom_site_refinement_flags_posn
_atom_site_refinement_flags_adp
_atom_site_refinement_flags_occupancy
_atom_site_disorder_assembly
_atom_site_disorder_group
Mn1 Mn 0.18538(4) 0.62017(2) 0.27559(3) 0.01509(15) Uani 1 1 d . U . . .
O11 O 0.2998(2) 0.62824(12) 0.23026(14) 0.0256(7) Uani 1 1 d . U . . .
O12 O 0.2440(2) 0.67020(11) 0.34201(14) 0.0226(6) Uani 1 1 d . U . . .
P11 P 0.38798(7) 0.65049(4) 0.22447(5) 0.0206(2) Uani 1 1 d . U . . .
P12 P 0.32031(7) 0.70108(4) 0.37000(5) 0.0194(2) Uani 1 1 d . U . . .
C111 C 0.4638(3) 0.60775(18) 0.2021(2) 0.0275(10) Uani 1 1 d . U . . .
C112 C 0.4547(4) 0.56263(19) 0.2208(2) 0.0352(11) Uani 1 1 d . U . . .
H112 H 0.4105 0.5554 0.2451 0.042 Uiso 1 1 calc R U . . .
C113 C 0.5097(4) 0.5278(2) 0.2045(3) 0.0471(14) Uani 1 1 d . U . . .
H113 H 0.5027 0.4968 0.2173 0.057 Uiso 1 1 calc R U . . .
C114 C 0.5743(4) 0.5379(2) 0.1698(3) 0.0545(16) Uani 1 1 d . U . . .
H114 H 0.6113 0.5139 0.1582 0.065 Uiso 1 1 calc R U . . .
C115 C 0.5846(5) 0.5819(3) 0.1525(4) 0.073(2) Uani 1 1 d . U . . .
H115 H 0.6310 0.5890 0.1299 0.087 Uiso 1 1 calc R U . . .
C116 C 0.5279(5) 0.6180(2) 0.1673(4) 0.0586(19) Uani 1 1 d . U . . .
H116 H 0.5342 0.6487 0.1534 0.070 Uiso 1 1 calc R U . . .
C121 C 0.3721(3) 0.69632(18) 0.1693(2) 0.0281(10) Uani 1 1 d . U . . .
C122 C 0.4423(4) 0.72736(19) 0.1641(2) 0.0353(12) Uani 1 1 d . U . . .
H122 H 0.4997 0.7248 0.1906 0.042 Uiso 1 1 calc R U . . .
C123 C 0.4281(5) 0.7618(2) 0.1203(3) 0.0527(16) Uani 1 1 d . U . . .
H123 H 0.4756 0.7829 0.1164 0.063 Uiso 1 1 calc R U . . .
C124 C 0.3441(5) 0.7653(3) 0.0825(3) 0.068(2) Uani 1 1 d . U . . .
H124 H 0.3350 0.7885 0.0518 0.082 Uiso 1 1 calc R U . . .
C125 C 0.2732(5) 0.7357(3) 0.0881(3) 0.066(2) Uani 1 1 d . U . . .
H125 H 0.2153 0.7394 0.0627 0.079 Uiso 1 1 calc R U . . .
C126 C 0.2875(4) 0.7004(2) 0.1318(2) 0.0433(14) Uani 1 1 d . U . . .
H126 H 0.2398 0.6794 0.1356 0.052 Uiso 1 1 calc R U . . .
C131 C 0.3892(3) 0.67363(16) 0.4344(2) 0.0241(9) Uani 1 1 d . U . . .
C132 C 0.3543(3) 0.63439(17) 0.4588(2) 0.0292(10) Uani 1 1 d . U . . .
H132 H 0.2958 0.6227 0.4415 0.035 Uiso 1 1 calc R U . . .
C133 C 0.4063(4) 0.6129(2) 0.5085(3) 0.0435(13) Uani 1 1 d . U . . .
H133 H 0.3827 0.5864 0.5256 0.052 Uiso 1 1 calc R U . . .
C134 C 0.4914(4) 0.6291(2) 0.5336(3) 0.0458(13) Uani 1 1 d . U . . .
H134 H 0.5259 0.6138 0.5678 0.055 Uiso 1 1 calc R U . . .
C135 C 0.5268(4) 0.6673(2) 0.5094(2) 0.0444(13) Uani 1 1 d . U . . .
H135 H 0.5861 0.6782 0.5264 0.053 Uiso 1 1 calc R U . . .
C136 C 0.4755(3) 0.6899(2) 0.4601(2) 0.0329(11) Uani 1 1 d . U . . .
H136 H 0.4993 0.7167 0.4437 0.039 Uiso 1 1 calc R U . . .
C141 C 0.2741(3) 0.75388(16) 0.3955(2) 0.0269(10) Uani 1 1 d . U . . .
C142 C 0.1815(3) 0.76206(18) 0.3760(3) 0.0335(11) Uani 1 1 d . U . . .
H142 H 0.1456 0.7411 0.3488 0.040 Uiso 1 1 calc R U . . .
C143 C 0.1420(4) 0.8011(2) 0.3965(3) 0.0479(14) Uani 1 1 d . U . . .
H143 H 0.0784 0.8065 0.3840 0.057 Uiso 1 1 calc R U . . .
C144 C 0.1935(5) 0.8321(2) 0.4347(3) 0.0504(15) Uani 1 1 d . U . . .
H144 H 0.1661 0.8591 0.4478 0.060 Uiso 1 1 calc R U . . .
C145 C 0.2846(5) 0.8240(2) 0.4539(4) 0.0600(18) Uani 1 1 d . U . . .
H145 H 0.3201 0.8455 0.4804 0.072 Uiso 1 1 calc R U . . .
C146 C 0.3260(4) 0.7847(2) 0.4350(3) 0.0475(15) Uani 1 1 d . U . . .
H146 H 0.3891 0.7791 0.4491 0.057 Uiso 1 1 calc R U . . .
C151 C 0.5285(3) 0.6624(2) 0.3199(2) 0.0365(12) Uani 1 1 d . U . . .
H15A H 0.5599 0.6771 0.3556 0.044 Uiso 1 1 calc R U . . .
H15B H 0.5562 0.6374 0.3023 0.044 Uiso 1 1 calc R U . . .
C152 C 0.4458(3) 0.67676(16) 0.2945(2) 0.0223(9) Uani 1 1 d . U . . .
C153 C 0.3985(3) 0.71596(17) 0.3200(2) 0.0266(10) Uani 1 1 d . U . . .
C154 C 0.4158(5) 0.7595(2) 0.3085(3) 0.0564(18) Uani 1 1 d . U . . .
H15C H 0.4591 0.7667 0.2836 0.068 Uiso 1 1 calc R U . . .
H15D H 0.3850 0.7838 0.3252 0.068 Uiso 1 1 calc R U . . .
O21 O 0.2517(2) 0.56565(11) 0.33217(14) 0.0249(7) Uani 1 1 d . U . . .
O22 O 0.1295(2) 0.56997(11) 0.20844(14) 0.0243(7) Uani 1 1 d . U . . .
P21 P 0.26845(8) 0.51581(4) 0.34729(5) 0.0209(2) Uani 1 1 d . U . . .
P22 P 0.13533(8) 0.52361(4) 0.18029(5) 0.0235(3) Uani 1 1 d . U . . .
C211 C 0.2312(3) 0.5005(2) 0.4169(2) 0.0319(11) Uani 1 1 d . U . . .
C212 C 0.2626(4) 0.4606(2) 0.4496(3) 0.0469(14) Uani 1 1 d . U . . .
H212 H 0.3068 0.4415 0.4361 0.056 Uiso 1 1 calc R U . . .
C213 C 0.2296(5) 0.4488(3) 0.5016(3) 0.0645(19) Uani 1 1 d . U . . .
H213 H 0.2493 0.4211 0.5232 0.077 Uiso 1 1 calc R U . . .
C214 C 0.1684(6) 0.4775(4) 0.5211(3) 0.079(2) Uani 1 1 d . U . . .
H214 H 0.1457 0.4695 0.5567 0.095 Uiso 1 1 calc R U . . .
C215 C 0.1379(6) 0.5187(4) 0.4905(4) 0.078(2) Uani 1 1 d . U . . .
H215 H 0.0966 0.5385 0.5058 0.094 Uiso 1 1 calc R U . . .
C216 C 0.1692(4) 0.5301(3) 0.4367(3) 0.0503(15) Uani 1 1 d . U . . .
H216 H 0.1485 0.5573 0.4145 0.060 Uiso 1 1 calc R U . . .
C221 C 0.3888(3) 0.50328(16) 0.3573(2) 0.0256(9) Uani 1 1 d . U . . .
C222 C 0.4225(4) 0.46029(19) 0.3440(2) 0.0369(12) Uani 1 1 d . U . . .
H222 H 0.3820 0.4360 0.3280 0.044 Uiso 1 1 calc R U . . .
C223 C 0.5164(4) 0.4532(2) 0.3544(3) 0.0496(14) Uani 1 1 d . U . . .
H223 H 0.5401 0.4240 0.3449 0.059 Uiso 1 1 calc R U . . .
C224 C 0.5747(4) 0.4880(3) 0.3783(3) 0.0541(15) Uani 1 1 d . U . . .
H224 H 0.6386 0.4825 0.3862 0.065 Uiso 1 1 calc R U . . .
C225 C 0.5412(4) 0.5311(2) 0.3910(3) 0.0494(14) Uani 1 1 d . U . . .
H225 H 0.5820 0.5551 0.4073 0.059 Uiso 1 1 calc R U . . .
C226 C 0.4475(3) 0.5390(2) 0.3797(2) 0.0342(11) Uani 1 1 d . U . . .
H226 H 0.4241 0.5687 0.3873 0.041 Uiso 1 1 calc R U . . .
C231 C 0.0270(4) 0.49470(19) 0.1707(2) 0.0340(11) Uani 1 1 d . U . . .
C232 C -0.0506(4) 0.5210(2) 0.1711(2) 0.0439(13) Uani 1 1 d . U . . .
H232 H -0.0459 0.5537 0.1757 0.053 Uiso 1 1 calc R U . . .
C233 C -0.1352(5) 0.4997(3) 0.1648(3) 0.068(2) Uani 1 1 d . U . . .
H233 H -0.1885 0.5177 0.1646 0.082 Uiso 1 1 calc R U . . .
C234 C -0.1415(6) 0.4527(4) 0.1588(3) 0.078(2) Uani 1 1 d . U . . .
H234 H -0.1993 0.4381 0.1559 0.094 Uiso 1 1 calc R U . . .
C235 C -0.0655(7) 0.4258(3) 0.1568(3) 0.078(2) Uani 1 1 d . U . . .
H235 H -0.0719 0.3932 0.1516 0.093 Uiso 1 1 calc R U . . .
C236 C 0.0212(5) 0.4463(2) 0.1623(3) 0.0573(17) Uani 1 1 d . U . . .
H236 H 0.0739 0.4281 0.1605 0.069 Uiso 1 1 calc R U . . .
C241 C 0.1687(3) 0.52830(17) 0.1072(2) 0.0273(10) Uani 1 1 d . U . . .
C242 C 0.1252(4) 0.5038(2) 0.0559(2) 0.0364(12) Uani 1 1 d . U . . .
H242 H 0.0751 0.4840 0.0585 0.044 Uiso 1 1 calc R U . . .
C243 C 0.1559(4) 0.5087(2) 0.0012(2) 0.0472(14) Uani 1 1 d . U . . .
H243 H 0.1267 0.4923 -0.0339 0.057 Uiso 1 1 calc R U . . .
C244 C 0.2291(5) 0.5373(3) -0.0019(3) 0.0519(15) Uani 1 1 d . U . . .
H244 H 0.2505 0.5404 -0.0392 0.062 Uiso 1 1 calc R U . . .
C245 C 0.2716(5) 0.5615(2) 0.0488(3) 0.0484(15) Uani 1 1 d . U . . .
H245 H 0.3221 0.5810 0.0462 0.058 Uiso 1 1 calc R U . . .
C246 C 0.2413(4) 0.5574(2) 0.1024(2) 0.0378(12) Uani 1 1 d . U . . .
H246 H 0.2701 0.5745 0.1368 0.045 Uiso 1 1 calc R U . . .
C251 C 0.1587(5) 0.4423(2) 0.3036(3) 0.0517(17) Uani 1 1 d . U . . .
H25A H 0.1287 0.4222 0.2727 0.062 Uiso 1 1 calc R U . . .
H25B H 0.1528 0.4373 0.3447 0.062 Uiso 1 1 calc R U . . .
C252 C 0.2087(4) 0.47727(16) 0.2896(2) 0.0298(10) Uani 1 1 d . U . . .
C253 C 0.2190(4) 0.48582(16) 0.2246(2) 0.0286(10) Uani 1 1 d . U . . .
C254 C 0.2818(4) 0.4652(2) 0.2004(2) 0.0420(13) Uani 1 1 d . U . . .
H25C H 0.3229 0.4441 0.2238 0.050 Uiso 1 1 calc R U . . .
H25D H 0.2865 0.4714 0.1594 0.050 Uiso 1 1 calc R U . . .
O31 O 0.0703(2) 0.61065(11) 0.32025(14) 0.0244(7) Uani 1 1 d . U . . .
O32 O 0.1172(2) 0.67522(11) 0.22046(14) 0.0246(7) Uani 1 1 d . U . . .
P31 P -0.01440(7) 0.63047(4) 0.33679(5) 0.0225(3) Uani 1 1 d . U . . .
P32 P 0.02848(8) 0.69557(4) 0.19051(5) 0.0226(2) Uani 1 1 d . U . . .
C311 C 0.0042(3) 0.64604(18) 0.4162(2) 0.0285(10) Uani 1 1 d . U . . .
C312 C 0.0927(4) 0.65713(19) 0.4429(2) 0.0343(11) Uani 1 1 d . U . . .
H312 H 0.1399 0.6574 0.4196 0.041 Uiso 1 1 calc R U . . .
C313 C 0.1116(4) 0.6679(2) 0.5049(3) 0.0485(15) Uani 1 1 d . U . . .
H313 H 0.1721 0.6757 0.5235 0.058 Uiso 1 1 calc R U . . .
C314 C 0.0447(5) 0.6674(3) 0.5388(3) 0.0564(18) Uani 1 1 d . U . . .
H314 H 0.0591 0.6741 0.5810 0.068 Uiso 1 1 calc R U . . .
C315 C -0.0439(5) 0.6571(3) 0.5123(3) 0.071(2) Uani 1 1 d . U . . .
H315 H -0.0909 0.6573 0.5358 0.086 Uiso 1 1 calc R U . . .
C316 C -0.0637(4) 0.6466(3) 0.4510(3) 0.0565(19) Uani 1 1 d . U . . .
H316 H -0.1248 0.6397 0.4325 0.068 Uiso 1 1 calc R U . . .
C321 C -0.1053(3) 0.58822(18) 0.3243(2) 0.0276(10) Uani 1 1 d . U . . .
C322 C -0.0809(4) 0.5423(2) 0.3203(2) 0.0344(11) Uani 1 1 d . U . . .
H322 H -0.0185 0.5340 0.3241 0.041 Uiso 1 1 calc R U . . .
C323 C -0.1485(4) 0.5081(2) 0.3108(2) 0.0428(13) Uani 1 1 d . U . . .
H323 H -0.1323 0.4763 0.3089 0.051 Uiso 1 1 calc R U . . .
C324 C -0.2389(4) 0.5209(2) 0.3042(3) 0.0465(13) Uani 1 1 d . U . . .
H324 H -0.2851 0.4978 0.2967 0.056 Uiso 1 1 calc R U . . .
C325 C -0.2627(4) 0.5663(2) 0.3082(3) 0.0475(14) Uani 1 1 d . U . . .
H325 H -0.3252 0.5745 0.3042 0.057 Uiso 1 1 calc R U . . .
C326 C -0.1967(3) 0.6004(2) 0.3181(2) 0.0390(12) Uani 1 1 d . U . . .
H326 H -0.2137 0.6320 0.3208 0.047 Uiso 1 1 calc R U . . .
C331 C 0.0038(3) 0.68156(18) 0.1106(2) 0.0283(10) Uani 1 1 d . U . . .
C332 C 0.0328(4) 0.63905(19) 0.0932(2) 0.0335(11) Uani 1 1 d . U . . .
H332 H 0.0643 0.6186 0.1232 0.040 Uiso 1 1 calc R U . . .
C333 C 0.0170(4) 0.6254(2) 0.0327(2) 0.0442(14) Uani 1 1 d . U . . .
H333 H 0.0372 0.5960 0.0215 0.053 Uiso 1 1 calc R U . . .
C334 C -0.0280(4) 0.6550(2) -0.0109(2) 0.0493(15) Uani 1 1 d . U . . .
H334 H -0.0383 0.6460 -0.0525 0.059 Uiso 1 1 calc R U . . .
C335 C -0.0583(5) 0.6974(3) 0.0050(3) 0.0601(19) Uani 1 1 d . U . . .
H335 H -0.0900 0.7174 -0.0255 0.072 Uiso 1 1 calc R U . . .
C336 C -0.0425(5) 0.7114(2) 0.0661(3) 0.0511(16) Uani 1 1 d . U . . .
H336 H -0.0631 0.7409 0.0771 0.061 Uiso 1 1 calc R U . . .
C341 C 0.0307(4) 0.75771(18) 0.1974(2) 0.0344(11) Uani 1 1 d . U . . .
C342 C -0.0470(5) 0.7849(2) 0.1837(3) 0.0513(15) Uani 1 1 d . U . . .
H342 H -0.1049 0.7709 0.1705 0.062 Uiso 1 1 calc R U . . .
C343 C -0.0395(7) 0.8335(2) 0.1894(3) 0.0655(18) Uani 1 1 d . U . . .
H343 H -0.0920 0.8526 0.1791 0.079 Uiso 1 1 calc R U . . .
C344 C 0.0418(8) 0.8523(3) 0.2095(3) 0.077(2) Uani 1 1 d . U . . .
H344 H 0.0458 0.8852 0.2131 0.093 Uiso 1 1 calc R U . . .
C345 C 0.1181(8) 0.8274(3) 0.2249(4) 0.080(2) Uani 1 1 d . U . . .
H345 H 0.1746 0.8420 0.2407 0.097 Uiso 1 1 calc R U . . .
C346 C 0.1126(5) 0.7788(2) 0.2169(3) 0.0548(16) Uani 1 1 d . U . . .
H346 H 0.1666 0.7606 0.2253 0.066 Uiso 1 1 calc R U . . .
C351 C -0.0687(4) 0.72057(19) 0.3188(2) 0.0357(11) Uani 1 1 d . U . . .
H35A H -0.0872 0.7473 0.2950 0.043 Uiso 1 1 calc R U . . .
H35B H -0.0605 0.7222 0.3619 0.043 Uiso 1 1 calc R U . . .
C352 C -0.0541(3) 0.68101(17) 0.2921(2) 0.0258(9) Uani 1 1 d . U . . .
C353 C -0.0654(3) 0.67529(17) 0.2244(2) 0.0253(9) Uani 1 1 d . U . . .
C354 C -0.1383(3) 0.6558(2) 0.1914(2) 0.0359(12) Uani 1 1 d . U . . .
H35C H -0.1862 0.6448 0.2104 0.043 Uiso 1 1 calc R U . . .
H35D H -0.1428 0.6529 0.1487 0.043 Uiso 1 1 calc R U . . .
Mn2 Mn 0.70321(7) 0.81759(4) 0.25052(6) 0.0419(3) Uani 0.8 1 d . U P A 1
Br1 Br 0.71086(7) 0.84107(3) 0.14424(4) 0.0685(3) Uani 0.8 1 d . U P A 1
Br2 Br 0.57276(6) 0.85794(3) 0.28695(7) 0.0803(4) Uani 0.8 1 d . U P A 1
Br3 Br 0.68904(15) 0.72858(8) 0.25979(6) 0.0439(4) Uani 0.8 1 d . U P A 1
Br4 Br 0.84144(16) 0.84230(6) 0.32309(9) 0.0394(4) Uani 0.8 1 d . U P A 1
Mn2' Mn 0.6829(3) 0.79701(16) 0.2978(2) 0.0465(8) Uani 0.2 1 d . U P B 2
Br1' Br 0.6034(3) 0.79503(16) 0.3881(2) 0.0751(10) Uani 0.2 1 d . U P B 2
Br21 Br 0.5553(4) 0.84995(17) 0.2348(3) 0.0389(9) Uani 0.1 1 d . U P B 2
Br22 Br 0.6025(5) 0.8423(2) 0.2104(3) 0.0491(10) Uani 0.1 1 d . U P B 2
Br3' Br 0.6849(6) 0.7313(2) 0.2419(3) 0.0412(13) Uani 0.2 1 d . U P B 2
Br4' Br 0.8449(5) 0.8324(3) 0.3334(3) 0.0349(13) Uani 0.2 1 d . U P B 2
N1 N 0.5437(6) 0.8156(4) 0.5113(5) 0.096(3) Uani 0.8 1 d . U P . .
C11 C 0.6012(6) 0.8006(3) 0.5461(4) 0.0533(19) Uani 0.8 1 d . U P . .
C12 C 0.6741(7) 0.7827(4) 0.5895(4) 0.067(2) Uani 0.8 1 d . U P . .
H12A H 0.7317 0.7962 0.5827 0.100 Uiso 0.8 1 calc R U P . .
H12B H 0.6763 0.7489 0.5854 0.100 Uiso 0.8 1 calc R U P . .
H12C H 0.6646 0.7906 0.6305 0.100 Uiso 0.8 1 calc R U P . .
N2 N -0.2419(5) 0.6053(3) 0.0605(4) 0.074(2) Uani 0.8 1 d . U P . .
C21 C -0.2569(5) 0.6039(3) 0.0105(4) 0.0472(17) Uani 0.8 1 d . U P . .
C22 C -0.2746(9) 0.5994(4) -0.0543(4) 0.083(3) Uani 0.8 1 d . U P . .
H22A H -0.2168 0.5964 -0.0689 0.125 Uiso 0.8 1 calc R U P . .
H22B H -0.3073 0.6269 -0.0726 0.125 Uiso 0.8 1 calc R U P . .
H22C H -0.3120 0.5717 -0.0659 0.125 Uiso 0.8 1 calc R U P . .
N3 N 0.7225(6) 0.6837(5) 0.4487(5) 0.093(3) Uani 0.75 1 d . U P C 1
C31 C 0.7134(6) 0.7241(5) 0.4365(5) 0.072(3) Uani 0.75 1 d . U P C 1
C32 C 0.6965(10) 0.7686(5) 0.4141(6) 0.090(4) Uani 0.75 1 d . U P C 1
H32A H 0.7525 0.7817 0.4040 0.136 Uiso 0.75 1 calc R U P C 1
H32B H 0.6760 0.7880 0.4450 0.136 Uiso 0.75 1 calc R U P C 1
H32C H 0.6490 0.7677 0.3776 0.136 Uiso 0.75 1 calc R U P C 1
N4 N -0.3177(11) 0.4140(6) 0.2379(9) 0.070(4) Uani 0.4 1 d . U P . .
C41 C -0.3181(15) 0.3891(8) 0.2783(12) 0.081(4) Uani 0.4 1 d . U P . .
C42 C -0.3348(16) 0.3528(8) 0.3109(12) 0.084(4) Uani 0.4 1 d . U P . .
H42A H -0.4009 0.3493 0.3080 0.126 Uiso 0.4 1 calc R U P . .
H42B H -0.3061 0.3575 0.3534 0.126 Uiso 0.4 1 calc R U P . .
H42C H -0.3099 0.3248 0.2953 0.126 Uiso 0.4 1 calc R U P . .

loop_
_atom_site_aniso_label
_atom_site_aniso_U_11
_atom_site_aniso_U_22
_atom_site_aniso_U_33
_atom_site_aniso_U_23
_atom_site_aniso_U_13
_atom_site_aniso_U_12
Mn1 0.0151(3) 0.0156(3) 0.0141(3) -0.0007(2) 0.0014(2) 0.0000(2)
O11 0.0213(15) 0.0320(18) 0.0246(16) -0.0054(13) 0.0074(12) -0.0045(12)
O12 0.0231(15) 0.0224(16) 0.0225(15) -0.0040(12) 0.0046(12) -0.0046(12)
P11 0.0177(5) 0.0262(6) 0.0186(5) 0.0009(5) 0.0052(4) -0.0003(4)
P12 0.0216(5) 0.0179(5) 0.0183(5) -0.0027(4) 0.0023(4) -0.0032(4)
C111 0.021(2) 0.034(2) 0.027(2) -0.0051(18) 0.0044(17) 0.0009(17)
C112 0.036(3) 0.036(3) 0.035(3) 0.003(2) 0.008(2) 0.005(2)
C113 0.046(3) 0.040(3) 0.055(3) -0.001(3) 0.008(3) 0.011(2)
C114 0.045(3) 0.049(3) 0.073(4) -0.017(3) 0.021(3) 0.007(3)
C115 0.066(4) 0.055(4) 0.116(6) -0.015(4) 0.066(5) 0.003(3)
C116 0.059(4) 0.041(3) 0.090(5) -0.003(3) 0.052(4) 0.004(3)
C121 0.026(2) 0.039(3) 0.021(2) 0.0082(19) 0.0081(17) 0.0063(18)
C122 0.031(2) 0.043(3) 0.034(3) 0.016(2) 0.011(2) 0.007(2)
C123 0.058(3) 0.054(4) 0.052(3) 0.031(3) 0.025(3) 0.014(3)
C124 0.065(4) 0.086(5) 0.056(4) 0.048(4) 0.017(3) 0.021(3)
C125 0.050(3) 0.098(5) 0.049(4) 0.040(4) 0.005(3) 0.023(3)
C126 0.033(3) 0.070(4) 0.026(2) 0.015(2) 0.003(2) 0.009(2)
C131 0.026(2) 0.028(2) 0.0179(19) -0.0055(17) 0.0033(16) 0.0012(17)
C132 0.035(2) 0.027(2) 0.025(2) 0.0004(18) 0.0027(19) 0.0015(19)
C133 0.058(3) 0.038(3) 0.031(3) 0.006(2) 0.001(2) 0.005(2)
C134 0.049(3) 0.053(3) 0.031(3) 0.005(2) -0.003(2) 0.014(2)
C135 0.035(3) 0.066(4) 0.028(3) 0.000(2) -0.006(2) 0.003(2)
C136 0.027(2) 0.047(3) 0.023(2) -0.004(2) 0.0005(18) -0.005(2)
C141 0.033(2) 0.021(2) 0.027(2) -0.0016(18) 0.0061(18) 0.0010(17)
C142 0.031(2) 0.024(2) 0.044(3) -0.003(2) 0.002(2) 0.0022(18)
C143 0.043(3) 0.033(3) 0.068(4) -0.005(3) 0.012(3) 0.012(2)
C144 0.059(3) 0.030(3) 0.065(4) -0.010(3) 0.020(3) 0.008(2)
C145 0.063(4) 0.039(3) 0.075(5) -0.030(3) 0.006(3) 0.003(3)
C146 0.041(3) 0.039(3) 0.059(4) -0.026(3) 0.000(3) 0.003(2)
C151 0.025(2) 0.053(3) 0.028(3) -0.004(2) -0.0012(19) 0.002(2)
C152 0.022(2) 0.025(2) 0.021(2) 0.0029(17) 0.0048(16) -0.0053(16)
C153 0.029(2) 0.025(2) 0.026(2) -0.0026(18) 0.0072(18) -0.0072(17)
C154 0.084(5) 0.028(3) 0.072(4) -0.007(3) 0.054(4) -0.013(3)
O21 0.0290(16) 0.0203(15) 0.0215(15) 0.0017(12) -0.0059(13) 0.0025(12)
O22 0.0318(17) 0.0207(15) 0.0181(14) -0.0023(12) -0.0014(12) -0.0016(12)
P21 0.0237(6) 0.0204(6) 0.0166(5) 0.0045(4) -0.0012(4) -0.0002(4)
P22 0.0341(6) 0.0181(6) 0.0158(5) -0.0019(4) -0.0022(4) -0.0034(5)
C211 0.027(2) 0.050(3) 0.017(2) 0.0071(19) -0.0008(17) -0.009(2)
C212 0.039(3) 0.065(4) 0.036(3) 0.027(3) 0.002(2) -0.003(3)
C213 0.049(4) 0.104(5) 0.039(3) 0.031(3) 0.004(3) -0.013(3)
C214 0.075(5) 0.128(6) 0.038(3) 0.024(4) 0.021(3) -0.012(4)
C215 0.073(5) 0.113(6) 0.057(4) 0.001(4) 0.037(4) -0.007(4)
C216 0.049(3) 0.065(4) 0.041(3) 0.002(3) 0.022(3) -0.002(3)
C221 0.027(2) 0.026(2) 0.023(2) 0.0098(18) 0.0039(17) 0.0037(16)
C222 0.042(3) 0.032(3) 0.037(3) 0.014(2) 0.007(2) 0.011(2)
C223 0.047(3) 0.052(3) 0.053(3) 0.024(3) 0.018(3) 0.021(2)
C224 0.035(3) 0.074(4) 0.058(4) 0.029(3) 0.018(3) 0.013(2)
C225 0.028(3) 0.064(4) 0.056(4) 0.015(3) 0.006(2) -0.005(2)
C226 0.028(2) 0.039(3) 0.036(3) 0.007(2) 0.0076(19) -0.0027(19)
C231 0.047(3) 0.038(3) 0.014(2) -0.0005(19) -0.0029(19) -0.020(2)
C232 0.042(3) 0.069(4) 0.021(2) -0.005(2) 0.006(2) -0.014(2)
C233 0.053(3) 0.127(5) 0.024(3) -0.005(3) 0.007(3) -0.039(3)
C234 0.080(4) 0.120(5) 0.028(3) 0.010(3) -0.006(3) -0.064(4)
C235 0.102(5) 0.079(5) 0.041(4) 0.009(3) -0.016(3) -0.063(4)
C236 0.083(4) 0.041(3) 0.038(3) 0.002(2) -0.016(3) -0.032(3)
C241 0.039(2) 0.024(2) 0.0169(19) 0.0001(17) 0.0004(17) 0.0061(18)
C242 0.044(3) 0.039(3) 0.024(2) -0.008(2) 0.001(2) 0.001(2)
C243 0.056(3) 0.064(4) 0.020(2) -0.008(2) 0.002(2) 0.006(3)
C244 0.060(4) 0.070(4) 0.025(3) 0.005(3) 0.007(2) 0.006(3)
C245 0.059(4) 0.057(4) 0.030(3) 0.008(2) 0.008(2) -0.008(3)
C246 0.048(3) 0.037(3) 0.026(2) 0.003(2) 0.001(2) -0.006(2)
C251 0.076(4) 0.038(3) 0.036(3) 0.006(2) -0.004(3) -0.029(3)
C252 0.042(3) 0.020(2) 0.023(2) 0.0041(17) -0.0046(18) -0.0046(19)
C253 0.044(3) 0.018(2) 0.021(2) -0.0040(17) -0.0029(18) -0.0039(18)
C254 0.058(3) 0.036(3) 0.029(3) 0.001(2) -0.001(2) 0.013(2)
O31 0.0204(14) 0.0307(17) 0.0229(15) 0.0062(13) 0.0058(12) -0.0009(12)
O32 0.0240(15) 0.0253(16) 0.0245(16) 0.0068(13) 0.0042(12) 0.0034(12)
P31 0.0178(5) 0.0319(6) 0.0184(5) 0.0015(5) 0.0050(4) -0.0032(4)
P32 0.0236(6) 0.0229(6) 0.0210(6) 0.0046(5) 0.0035(4) 0.0068(4)
C311 0.029(2) 0.034(3) 0.022(2) -0.0019(19) 0.0035(17) -0.0060(19)
C312 0.030(2) 0.044(3) 0.029(2) -0.009(2) 0.0060(19) -0.005(2)
C313 0.040(3) 0.071(4) 0.032(3) -0.017(3) 0.001(2) -0.012(3)
C314 0.058(3) 0.083(5) 0.029(3) -0.018(3) 0.010(2) -0.015(3)
C315 0.057(4) 0.127(7) 0.036(3) -0.023(4) 0.023(3) -0.031(4)
C316 0.036(3) 0.104(6) 0.032(3) -0.020(3) 0.013(2) -0.024(3)
C321 0.023(2) 0.042(2) 0.019(2) -0.0001(19) 0.0066(16) -0.0085(18)
C322 0.035(2) 0.047(3) 0.024(2) -0.002(2) 0.011(2) -0.011(2)
C323 0.054(3) 0.047(3) 0.030(3) -0.005(2) 0.014(2) -0.019(2)
C324 0.044(3) 0.062(3) 0.034(3) 0.002(3) 0.009(2) -0.026(2)
C325 0.026(3) 0.066(3) 0.050(3) 0.003(3) 0.006(2) -0.017(2)
C326 0.026(2) 0.055(3) 0.037(3) 0.004(2) 0.009(2) -0.008(2)
C331 0.030(2) 0.034(2) 0.022(2) 0.0073(18) 0.0058(17) 0.0071(19)
C332 0.041(3) 0.037(3) 0.022(2) 0.0057(19) 0.0030(19) 0.009(2)
C333 0.054(3) 0.052(3) 0.026(2) -0.002(2) 0.005(2) 0.011(3)
C334 0.055(4) 0.072(4) 0.019(2) 0.001(2) 0.003(2) 0.010(3)
C335 0.079(5) 0.073(4) 0.025(3) 0.015(3) -0.001(3) 0.026(3)
C336 0.068(4) 0.054(4) 0.029(3) 0.012(2) 0.003(2) 0.027(3)
C341 0.060(3) 0.022(2) 0.023(2) 0.0038(18) 0.013(2) 0.0071(19)
C342 0.078(4) 0.036(3) 0.043(3) 0.006(2) 0.021(3) 0.024(3)
C343 0.121(5) 0.040(3) 0.043(4) 0.011(3) 0.034(4) 0.027(3)
C344 0.146(6) 0.046(4) 0.047(4) 0.003(3) 0.034(4) -0.006(4)
C345 0.125(6) 0.045(4) 0.072(5) -0.002(3) 0.018(4) -0.024(3)
C346 0.082(4) 0.040(3) 0.043(3) 0.003(3) 0.012(3) -0.017(3)
C351 0.034(3) 0.041(3) 0.033(3) -0.002(2) 0.009(2) 0.006(2)
C352 0.017(2) 0.035(2) 0.026(2) 0.0006(18) 0.0038(16) 0.0011(17)
C353 0.022(2) 0.030(2) 0.023(2) 0.0026(18) 0.0021(16) 0.0075(17)
C354 0.027(2) 0.052(3) 0.028(2) 0.002(2) 0.0023(19) 0.000(2)
Mn2 0.0245(5) 0.0242(5) 0.0733(7) 0.0071(5) -0.0013(5) -0.0011(4)
Br1 0.0878(7) 0.0401(4) 0.0578(5) 0.0131(4) -0.0394(5) -0.0147(4)
Br2 0.0407(5) 0.0390(5) 0.1683(12) 0.0034(6) 0.0382(6) 0.0012(4)
Br3 0.0280(5) 0.0541(9) 0.0476(7) 0.0025(6) 0.0014(6) -0.0060(5)
Br4 0.0507(8) 0.0309(7) 0.0378(7) -0.0018(5) 0.0112(6) 0.0016(5)
Mn2' 0.0372(14) 0.0340(14) 0.0654(16) -0.0009(14) 0.0013(14) -0.0026(13)
Br1' 0.072(2) 0.077(2) 0.083(2) -0.0136(19) 0.0313(18) -0.0257(18)
Br21 0.0279(17) 0.0127(16) 0.069(2) 0.0094(17) -0.0106(17) -0.0024(15)
Br22 0.0443(18) 0.0251(17) 0.0680(19) 0.0119(16) -0.0160(17) -0.0011(16)
Br3' 0.0306(17) 0.0124(14) 0.076(3) 0.022(2) -0.003(3) 0.0030(11)
Br4' 0.0259(17) 0.033(3) 0.035(2) -0.016(2) -0.0215(17) 0.0086(17)
N1 0.056(5) 0.130(8) 0.094(6) 0.017(6) -0.012(4) -0.023(5)
C11 0.052(4) 0.068(5) 0.042(4) -0.016(4) 0.014(3) -0.022(4)
C12 0.072(5) 0.070(6) 0.055(5) -0.007(4) 0.002(4) -0.016(4)
N2 0.050(4) 0.118(7) 0.057(4) -0.049(4) 0.020(3) -0.017(4)
C21 0.044(4) 0.045(4) 0.058(4) -0.026(3) 0.023(3) -0.003(3)
C22 0.131(10) 0.070(7) 0.053(5) -0.005(4) 0.029(5) 0.015(7)
N3 0.033(4) 0.146(8) 0.101(8) 0.034(6) 0.013(4) -0.002(5)
C31 0.038(5) 0.124(7) 0.058(6) 0.004(5) 0.018(4) -0.026(5)
C32 0.104(9) 0.109(8) 0.070(7) -0.001(6) 0.048(7) -0.023(6)
N4 0.066(6) 0.055(6) 0.099(7) -0.002(5) 0.041(5) 0.013(5)
C41 0.075(6) 0.070(6) 0.108(7) 0.002(5) 0.044(6) 0.014(5)
C42 0.076(7) 0.074(7) 0.110(8) 0.013(6) 0.040(6) 0.016(6)

loop_
_atom_type_symbol
_atom_type_description
_atom_type_scat_dispersion_real
_atom_type_scat_dispersion_imag
_atom_type_scat_source
C C 0.0033 0.0016 'International Tables Vol C Tables 4.2.6.8 and 6.1.1.4'
H H 0.0000 0.0000 'International Tables Vol C Tables 4.2.6.8 and 6.1.1.4'
N N 0.0061 0.0033 'International Tables Vol C Tables 4.2.6.8 and 6.1.1.4'
O O 0.0106 0.0060 'International Tables Vol C Tables 4.2.6.8 and 6.1.1.4'
P P 0.1023 0.0942 'International Tables Vol C Tables 4.2.6.8 and 6.1.1.4'
Mn Mn 0.3368 0.7283 'International Tables Vol C Tables 4.2.6.8 and 6.1.1.4'
Br Br -0.2901 2.4595 'International Tables Vol C Tables 4.2.6.8 and 6.1.1.4'

loop_
_geom_angle_atom_site_label_1
_geom_angle_atom_site_label_2
_geom_angle_atom_site_label_3
_geom_angle
_geom_angle_publ_flag
O11 Mn1 O31 178.81(13) yes
O12 Mn1 O11 89.81(12) yes
O12 Mn1 O21 89.85(12) yes
O12 Mn1 O22 178.77(13) yes
O12 Mn1 O31 91.26(12) yes
O12 Mn1 O32 89.53(12) yes
O21 Mn1 O11 92.17(13) yes
O21 Mn1 O31 87.32(12) yes
O21 Mn1 O32 178.71(13) yes
O22 Mn1 O11 89.00(12) yes
O22 Mn1 O21 89.90(12) yes
O22 Mn1 O31 89.93(13) yes
O22 Mn1 O32 90.74(12) yes
O32 Mn1 O11 88.96(13) yes
O32 Mn1 O31 91.56(12) yes
P11 O11 Mn1 151.2(2) ?
P12 O12 Mn1 151.4(2) ?
O11 P11 C111 109.8(2) ?
O11 P11 C121 111.7(2) ?
O11 P11 C152 113.16(19) ?
C111 P11 C152 107.6(2) ?
C121 P11 C111 108.8(2) ?
C121 P11 C152 105.7(2) ?
O12 P12 C131 110.9(2) ?
O12 P12 C141 109.3(2) ?
O12 P12 C153 114.2(2) ?
C131 P12 C141 108.3(2) ?
C131 P12 C153 105.2(2) ?
C141 P12 C153 108.8(2) ?
C112 C111 P11 117.2(4) ?
C116 C111 P11 123.3(4) ?
C116 C111 C112 119.5(5) ?
C111 C112 H112 119.8 ?
C111 C112 C113 120.4(5) ?
C113 C112 H112 119.8 ?
C112 C113 H113 119.9 ?
C114 C113 C112 120.2(6) ?
C114 C113 H113 119.9 ?
C113 C114 H114 120.2 ?
C115 C114 C113 119.6(6) ?
C115 C114 H114 120.2 ?
C114 C115 H115 119.3 ?
C114 C115 C116 121.3(6) ?
C116 C115 H115 119.3 ?
C111 C116 C115 118.9(6) ?
C111 C116 H116 120.6 ?
C115 C116 H116 120.6 ?
C122 C121 P11 121.4(4) ?
C126 C121 P11 118.1(4) ?
C126 C121 C122 120.5(5) ?
C121 C122 H122 120.1 ?
C123 C122 C121 119.8(5) ?
C123 C122 H122 120.1 ?
C122 C123 H123 120.3 ?
C124 C123 C122 119.4(6) ?
C124 C123 H123 120.3 ?
C123 C124 H124 119.2 ?
C125 C124 C123 121.5(6) ?
C125 C124 H124 119.2 ?
C124 C125 H125 120.3 ?
C124 C125 C126 119.3(6) ?
C126 C125 H125 120.3 ?
C121 C126 C125 119.4(6) ?
C121 C126 H126 120.3 ?
C125 C126 H126 120.3 ?
C132 C131 P12 118.2(3) ?
C136 C131 P12 122.3(4) ?
C136 C131 C132 119.5(4) ?
C131 C132 H132 120.5 ?
C133 C132 C131 118.9(5) ?
C133 C132 H132 120.5 ?
C132 C133 H133 119.3 ?
C134 C133 C132 121.3(6) ?
C134 C133 H133 119.3 ?
C133 C134 H134 119.9 ?
C133 C134 C135 120.1(5) ?
C135 C134 H134 119.9 ?
C134 C135 H135 120.2 ?
C134 C135 C136 119.6(5) ?
C136 C135 H135 120.2 ?
C131 C136 H136 119.8 ?
C135 C136 C131 120.4(5) ?
C135 C136 H136 119.8 ?
C142 C141 P12 117.3(4) ?
C146 C141 P12 122.8(4) ?
C146 C141 C142 119.9(5) ?
C141 C142 H142 120.3 ?
C143 C142 C141 119.4(5) ?
C143 C142 H142 120.3 ?
C142 C143 H143 119.6 ?
C144 C143 C142 120.8(6) ?
C144 C143 H143 119.6 ?
C143 C144 H144 120.1 ?
C145 C144 C143 119.8(6) ?
C145 C144 H144 120.1 ?
C144 C145 H145 119.6 ?
C144 C145 C146 120.8(6) ?
C146 C145 H145 119.6 ?
C141 C146 C145 119.3(6) ?
C141 C146 H146 120.4 ?
C145 C146 H146 120.3 ?
H15A C151 H15B 120.0 ?
C152 C151 H15A 120.0 ?
C152 C151 H15B 120.0 ?
C151 C152 P11 120.0(4) ?
C151 C152 C153 122.5(4) ?
C153 C152 P11 117.5(3) ?
C152 C153 P12 117.3(3) ?
C154 C153 P12 121.2(4) ?
C154 C153 C152 121.4(5) ?
C153 C154 H15C 120.0 ?
C153 C154 H15D 120.0 ?
H15C C154 H15D 120.0 ?
P21 O21 Mn1 152.01(19) ?
P22 O22 Mn1 149.2(2) ?
O21 P21 C211 111.6(2) ?
O21 P21 C221 110.1(2) ?
O21 P21 C252 113.0(2) ?
C211 P21 C221 107.5(2) ?
C211 P21 C252 106.1(2) ?
C221 P21 C252 108.4(2) ?
O22 P22 C231 110.3(2) ?
O22 P22 C241 111.4(2) ?
O22 P22 C253 113.35(19) ?
C231 P22 C241 108.5(2) ?
C231 P22 C253 107.6(2) ?
C241 P22 C253 105.5(2) ?
C212 C211 P21 121.9(4) ?
C216 C211 P21 117.0(4) ?
C216 C211 C212 121.2(5) ?
C211 C212 H212 119.8 ?
C213 C212 C211 120.4(7) ?
C213 C212 H212 119.8 ?
C212 C213 H213 120.7 ?
C214 C213 C212 118.7(7) ?
C214 C213 H213 120.7 ?
C213 C214 H214 118.9 ?
C213 C214 C215 122.2(7) ?
C215 C214 H214 118.9 ?
C214 C215 H215 120.4 ?
C214 C215 C216 119.2(8) ?
C216 C215 H215 120.4 ?
C211 C216 C215 118.3(7) ?
C211 C216 H216 120.9 ?
C215 C216 H216 120.9 ?
C222 C221 P21 122.9(4) ?
C226 C221 P21 116.4(4) ?
C226 C221 C222 120.7(5) ?
C221 C222 H222 120.4 ?
C221 C222 C223 119.2(6) ?
C223 C222 H222 120.4 ?
C222 C223 H223 119.9 ?
C224 C223 C222 120.3(6) ?
C224 C223 H223 119.9 ?
C223 C224 H224 119.7 ?
C223 C224 C225 120.6(6) ?
C225 C224 H224 119.7 ?
C224 C225 H225 120.1 ?
C224 C225 C226 119.8(6) ?
C226 C225 H225 120.1 ?
C221 C226 C225 119.4(6) ?
C221 C226 H226 120.3 ?
C225 C226 H226 120.3 ?
C232 C231 P22 118.7(4) ?
C232 C231 C236 120.8(6) ?
C236 C231 P22 120.5(5) ?
C231 C232 H232 119.9 ?
C231 C232 C233 120.2(7) ?
C233 C232 H232 119.9 ?
C232 C233 H233 120.2 ?
C234 C233 C232 119.7(8) ?
C234 C233 H233 120.2 ?
C233 C234 H234 119.4 ?
C233 C234 C235 121.3(7) ?
C235 C234 H234 119.4 ?
C234 C235 H235 119.7 ?
C234 C235 C236 120.6(8) ?
C236 C235 H235 119.7 ?
C231 C236 H236 121.3 ?
C235 C236 C231 117.3(8) ?
C235 C236 H236 121.3 ?
C242 C241 P22 123.0(4) ?
C246 C241 P22 117.6(4) ?
C246 C241 C242 119.4(5) ?
C241 C242 H242 120.2 ?
C243 C242 C241 119.6(5) ?
C243 C242 H242 120.2 ?
C242 C243 H243 120.2 ?
C244 C243 C242 119.6(5) ?
C244 C243 H243 120.2 ?
C243 C244 H244 119.7 ?
C243 C244 C245 120.6(6) ?
C245 C244 H244 119.7 ?
C244 C245 H245 119.9 ?
C246 C245 C244 120.1(6) ?
C246 C245 H245 119.9 ?
C241 C246 H246 119.7 ?
C245 C246 C241 120.6(5) ?
C245 C246 H246 119.7 ?
H25A C251 H25B 120.0 ?
C252 C251 H25A 120.0 ?
C252 C251 H25B 120.0 ?
C251 C252 P21 121.5(4) ?
C251 C252 C253 120.9(5) ?
C253 C252 P21 117.6(3) ?
C252 C253 P22 116.4(4) ?
C254 C253 P22 121.3(4) ?
C254 C253 C252 122.1(5) ?
C253 C254 H25C 120.0 ?
C253 C254 H25D 120.0 ?
H25C C254 H25D 120.0 ?
P31 O31 Mn1 147.9(2) ?
P32 O32 Mn1 146.9(2) ?
O31 P31 C311 110.8(2) ?
O31 P31 C321 110.4(2) ?
O31 P31 C352 112.2(2) ?
C311 P31 C321 107.3(2) ?
C311 P31 C352 108.7(2) ?
C321 P31 C352 107.3(2) ?
O32 P32 C331 111.2(2) ?
O32 P32 C341 110.6(2) ?
O32 P32 C353 112.1(2) ?
C331 P32 C353 108.1(2) ?
C341 P32 C331 107.8(2) ?
C341 P32 C353 106.8(2) ?
C312 C311 P31 116.5(4) ?
C312 C311 C316 119.4(5) ?
C316 C311 P31 124.1(4) ?
C311 C312 H312 120.5 ?
C311 C312 C313 119.0(5) ?
C313 C312 H312 120.5 ?
C312 C313 H313 119.5 ?
C314 C313 C312 121.1(5) ?
C314 C313 H313 119.5 ?
C313 C314 H314 119.9 ?
C313 C314 C315 120.3(6) ?
C315 C314 H314 119.9 ?
C314 C315 H315 120.4 ?
C314 C315 C316 119.3(6) ?
C316 C315 H315 120.4 ?
C311 C316 H316 119.5 ?
C315 C316 C311 121.0(6) ?
C315 C316 H316 119.5 ?
C322 C321 P31 117.3(4) ?
C322 C321 C326 120.1(5) ?
C326 C321 P31 122.7(4) ?
C321 C322 H322 120.1 ?
C321 C322 C323 119.7(5) ?
C323 C322 H322 120.1 ?
C322 C323 H323 120.3 ?
C324 C323 C322 119.3(6) ?
C324 C323 H323 120.3 ?
C323 C324 H324 119.6 ?
C325 C324 C323 120.8(5) ?
C325 C324 H324 119.6 ?
C324 C325 H325 119.7 ?
C324 C325 C326 120.5(6) ?
C326 C325 H325 119.7 ?
C321 C326 H326 120.2 ?
C325 C326 C321 119.5(6) ?
C325 C326 H326 120.2 ?
C332 C331 P32 117.5(4) ?
C332 C331 C336 118.9(5) ?
C336 C331 P32 123.6(4) ?
C331 C332 H332 119.3 ?
C331 C332 C333 121.4(5) ?
C333 C332 H332 119.3 ?
C332 C333 H333 120.3 ?
C334 C333 C332 119.5(6) ?
C334 C333 H333 120.3 ?
C333 C334 H334 119.7 ?
C335 C334 C333 120.5(5) ?
C335 C334 H334 119.7 ?
C334 C335 H335 119.8 ?
C334 C335 C336 120.4(5) ?
C336 C335 H335 119.8 ?
C331 C336 C335 119.3(6) ?
C331 C336 H336 120.4 ?
C335 C336 H336 120.4 ?
C342 C341 P32 122.9(5) ?
C346 C341 P32 118.2(5) ?
C346 C341 C342 118.9(6) ?
C341 C342 H342 120.2 ?
C341 C342 C343 119.5(7) ?
C343 C342 H342 120.2 ?
C342 C343 H343 120.3 ?
C344 C343 C342 119.3(8) ?
C344 C343 H343 120.3 ?
C343 C344 H344 118.4 ?
C343 C344 C345 123.2(8) ?
C345 C344 H344 118.4 ?
C344 C345 H345 120.8 ?
C344 C345 C346 118.3(9) ?
C346 C345 H345 120.8 ?
C341 C346 C345 120.6(8) ?
C341 C346 H346 119.7 ?
C345 C346 H346 119.7 ?
H35A C351 H35B 120.0 ?
C352 C351 H35A 120.0 ?
C352 C351 H35B 120.0 ?
C351 C352 P31 120.6(4) ?
C351 C352 C353 123.6(5) ?
C353 C352 P31 115.8(3) ?
C352 C353 P32 115.8(3) ?
C354 C353 P32 121.6(4) ?
C354 C353 C352 122.6(4) ?
C353 C354 H35C 120.0 ?
C353 C354 H35D 120.0 ?
H35C C354 H35D 120.0 ?
Br1 Mn2 Br2 110.77(6) yes
Br1 Mn2 Br3 111.35(6) yes
Br2 Mn2 Br3 110.60(7) yes
Br4 Mn2 Br1 111.65(6) yes
Br4 Mn2 Br2 104.65(8) yes
Br4 Mn2 Br3 107.58(7) yes
Br1' Mn2' Br21 92.5(3) yes
Br1' Mn2' Br4' 107.9(3) yes
Br22 Mn2' Br1' 114.5(3) yes
Br22 Mn2' Br21 22.1(2) ?
Br22 Mn2' Br4' 108.8(3) yes
Br3' Mn2' Br1' 118.5(3) yes
Br3' Mn2' Br21 105.6(3) yes
Br3' Mn2' Br22 93.3(3) yes
Br3' Mn2' Br4' 112.9(3) yes
Br4' Mn2' Br21 118.3(3) yes
Br22 Br21 Mn2' 69.6(5) yes
Br21 Br22 Mn2' 88.4(6) yes
N1 C11 C12 178.9(11) ?
C11 C12 H12A 109.5 ?
C11 C12 H12B 109.5 ?
C11 C12 H12C 109.5 ?
H12A C12 H12B 109.5 ?
H12A C12 H12C 109.5 ?
H12B C12 H12C 109.5 ?
N2 C21 C22 176.6(10) ?
C21 C22 H22A 109.5 ?
C21 C22 H22B 109.5 ?
C21 C22 H22C 109.5 ?
H22A C22 H22B 109.5 ?
H22A C22 H22C 109.5 ?
H22B C22 H22C 109.5 ?
N3 C31 C32 171.7(13) ?
C31 C32 H32A 109.5 ?
C31 C32 H32B 109.5 ?
C31 C32 H32C 109.5 ?
H32A C32 H32B 109.5 ?
H32A C32 H32C 109.5 ?
H32B C32 H32C 109.5 ?
N4 C41 C42 162(3) ?
C41 C42 H42A 109.5 ?
C41 C42 H42B 109.5 ?
C41 C42 H42C 109.5 ?
H42A C42 H42B 109.5 ?
H42A C42 H42C 109.5 ?
H42B C42 H42C 109.5 ?

loop_
_geom_bond_atom_site_label_1
_geom_bond_atom_site_label_2
_geom_bond_distance
_geom_bond_publ_flag
Mn1 O11 2.150(3) yes
Mn1 O12 2.140(3) yes
Mn1 O21 2.143(3) yes
Mn1 O22 2.142(3) yes
Mn1 O31 2.154(3) yes
Mn1 O32 2.148(3) yes
O11 P11 1.490(3) ?
O12 P12 1.490(3) ?
P11 C111 1.803(5) ?
P11 C121 1.794(5) ?
P11 C152 1.811(5) ?
P12 C131 1.794(5) ?
P12 C141 1.805(5) ?
P12 C153 1.809(5) ?
C111 C112 1.381(7) ?
C111 C116 1.370(8) ?
C112 H112 0.9500 ?
C112 C113 1.388(8) ?
C113 H113 0.9500 ?
C113 C114 1.373(9) ?
C114 H114 0.9500 ?
C114 C115 1.344(10) ?
C115 H115 0.9500 ?
C115 C116 1.417(9) ?
C116 H116 0.9500 ?
C121 C122 1.398(7) ?
C121 C126 1.387(7) ?
C122 H122 0.9500 ?
C122 C123 1.384(7) ?
C123 H123 0.9500 ?
C123 C124 1.381(10) ?
C124 H124 0.9500 ?
C124 C125 1.381(11) ?
C125 H125 0.9500 ?
C125 C126 1.400(9) ?
C126 H126 0.9500 ?
C131 C132 1.397(7) ?
C131 C136 1.391(7) ?
C132 H132 0.9500 ?
C132 C133 1.380(7) ?
C133 H133 0.9500 ?
C133 C134 1.371(9) ?
C134 H134 0.9500 ?
C134 C135 1.377(9) ?
C135 H135 0.9500 ?
C135 C136 1.385(7) ?
C136 H136 0.9500 ?
C141 C142 1.390(7) ?
C141 C146 1.386(7) ?
C142 H142 0.9500 ?
C142 C143 1.388(8) ?
C143 H143 0.9500 ?
C143 C144 1.370(9) ?
C144 H144 0.9500 ?
C144 C145 1.368(10) ?
C145 H145 0.9500 ?
C145 C146 1.391(8) ?
C146 H146 0.9500 ?
C151 H15A 0.9500 ?
C151 H15B 0.9500 ?
C151 C152 1.325(7) ?
C152 C153 1.499(7) ?
C153 C154 1.317(8) ?
C154 H15C 0.9500 ?
C154 H15D 0.9500 ?
O21 P21 1.486(3) ?
O22 P22 1.486(3) ?
P21 C211 1.801(5) ?
P21 C221 1.803(5) ?
P21 C252 1.810(5) ?
P22 C231 1.795(5) ?
P22 C241 1.800(5) ?
P22 C253 1.810(5) ?
C211 C212 1.396(8) ?
C211 C216 1.387(8) ?
C212 H212 0.9500 ?
C212 C213 1.387(8) ?
C213 H213 0.9500 ?
C213 C214 1.362(12) ?
C214 H214 0.9500 ?
C214 C215 1.403(13) ?
C215 H215 0.9500 ?
C215 C216 1.408(9) ?
C216 H216 0.9500 ?
C221 C222 1.390(7) ?
C221 C226 1.385(7) ?
C222 H222 0.9500 ?
C222 C223 1.391(8) ?
C223 H223 0.9500 ?
C223 C224 1.371(10) ?
C224 H224 0.9500 ?
C224 C225 1.389(10) ?
C225 H225 0.9500 ?
C225 C226 1.392(8) ?
C226 H226 0.9500 ?
C231 C232 1.384(9) ?
C231 C236 1.409(8) ?
C232 H232 0.9500 ?
C232 C233 1.386(9) ?
C233 H233 0.9500 ?
C233 C234 1.362(13) ?
C234 H234 0.9500 ?
C234 C235 1.379(14) ?
C235 H235 0.9500 ?
C235 C236 1.406(10) ?
C236 H236 0.9500 ?
C241 C242 1.401(7) ?
C241 C246 1.389(8) ?
C242 H242 0.9500 ?
C242 C243 1.390(8) ?
C243 H243 0.9500 ?
C243 C244 1.379(10) ?
C244 H244 0.9500 ?
C244 C245 1.383(9) ?
C245 H245 0.9500 ?
C245 C246 1.363(8) ?
C246 H246 0.9500 ?
C251 H25A 0.9500 ?
C251 H25B 0.9500 ?
C251 C252 1.324(8) ?
C252 C253 1.511(7) ?
C253 C254 1.306(8) ?
C254 H25C 0.9500 ?
C254 H25D 0.9500 ?
O31 P31 1.493(3) ?
O32 P32 1.490(3) ?
P31 C311 1.804(5) ?
P31 C321 1.805(5) ?
P31 C352 1.805(5) ?
P32 C331 1.804(5) ?
P32 C341 1.797(5) ?
P32 C353 1.806(5) ?
C311 C312 1.384(7) ?
C311 C316 1.385(8) ?
C312 H312 0.9500 ?
C312 C313 1.398(7) ?
C313 H313 0.9500 ?
C313 C314 1.360(9) ?
C314 H314 0.9500 ?
C314 C315 1.378(9) ?
C315 H315 0.9500 ?
C315 C316 1.382(8) ?
C316 H316 0.9500 ?
C321 C322 1.379(8) ?
C321 C326 1.391(7) ?
C322 H322 0.9500 ?
C322 C323 1.400(7) ?
C323 H323 0.9500 ?
C323 C324 1.378(9) ?
C324 H324 0.9500 ?
C324 C325 1.363(9) ?
C325 H325 0.9500 ?
C325 C326 1.381(8) ?
C326 H326 0.9500 ?
C331 C332 1.379(7) ?
C331 C336 1.401(7) ?
C332 H332 0.9500 ?
C332 C333 1.387(7) ?
C333 H333 0.9500 ?
C333 C334 1.375(8) ?
C334 H334 0.9500 ?
C334 C335 1.371(10) ?
C335 H335 0.9500 ?
C335 C336 1.404(9) ?
C336 H336 0.9500 ?
C341 C342 1.386(8) ?
C341 C346 1.362(9) ?
C342 H342 0.9500 ?
C342 C343 1.408(10) ?
C343 H343 0.9500 ?
C343 C344 1.329(13) ?
C344 H344 0.9500 ?
C344 C345 1.337(13) ?
C345 H345 0.9500 ?
C345 C346 1.413(10) ?
C346 H346 0.9500 ?
C351 H35A 0.9500 ?
C351 H35B 0.9500 ?
C351 C352 1.324(7) ?
C352 C353 1.502(6) ?
C353 C354 1.323(7) ?
C354 H35C 0.9500 ?
C354 H35D 0.9500 ?
Mn2 Br1 2.4957(16) yes
Mn2 Br2 2.5251(15) yes
Mn2 Br3 2.585(2) yes
Mn2 Br4 2.484(2) yes
Mn2' Br1' 2.523(7) yes
Mn2' Br21 2.637(7) yes
Mn2' Br22 2.472(8) yes
Mn2' Br3' 2.273(9) yes
Mn2' Br4' 2.610(8) yes
Br21 Br22 0.991(9) ?
N1 C11 1.134(12) ?
C11 C12 1.416(13) ?
C12 H12A 0.9800 ?
C12 H12B 0.9800 ?
C12 H12C 0.9800 ?
N2 C21 1.100(11) ?
C21 C22 1.434(12) ?
C22 H22A 0.9800 ?
C22 H22B 0.9800 ?
C22 H22C 0.9800 ?
N3 C31 1.198(16) ?
C31 C32 1.384(18) ?
C32 H32A 0.9800 ?
C32 H32B 0.9800 ?
C32 H32C 0.9800 ?
N4 C41 1.15(3) ?
C41 C42 1.32(3) ?
C42 H42A 0.9800 ?
C42 H42B 0.9800 ?
C42 H42C 0.9800 ?
